data_7106899
loop_
_publ_author_name
'Nathalie Parizel'
'Juan Ramirez'
'Christophe Burg'
'Sylvie Choua'
'Maxime Bernard'
'Serge Gambarelli'
'Vincent Maurel'
'Lydia Brelot'
'Jean-Marie Lehn'
'Philippe Turek'
'Adrian-Mihail Stadler'

_publ_section_title
;
 Modulation of self-assembly and magnetism of Cu(II) grids in solution
;
_journal_name_full Chem.Commun.
_journal_page_first 10951
_journal_paper_doi 10.1039/c0cc01612h
_journal_volume 47
_journal_year 2011
_chemical_formula_moiety 'C25 H26 Cu2 F9 N10 O10 S3, C F3 O3 S'
_chemical_formula_sum 'C26 H26 Cu2 F12 N10 O13 S4'
_chemical_formula_weight 1169.89
_chemical_name_systematic
;
?
;
_space_group_IT_number 2
_symmetry_cell_setting triclinic
_symmetry_space_group_name_Hall '-P 1'
_symmetry_space_group_name_H-M 'P -1'
_atom_sites_solution_hydrogens geom
_atom_sites_solution_primary direct
_atom_sites_solution_secondary difmap
_audit_creation_method SHELXL-97
_cell_angle_alpha 87.112(2)
_cell_angle_beta 82.405(2)
_cell_angle_gamma 69.9080(10)
_cell_formula_units_Z 2
_cell_length_a 10.3216(3)
_cell_length_b 11.1123(3)
_cell_length_c 19.8965(5)
_cell_measurement_reflns_used 14856
_cell_measurement_temperature 173(2)
_cell_measurement_theta_max 27.485
_cell_measurement_theta_min 0.998
_cell_volume 2124.35(10)
_computing_cell_refinement 'Denzo (Nonius B.V., 1998)'
_computing_data_collection 'Collect (Nonius B.V., 1998)'
_computing_data_reduction 'Denzo (Nonius B.V., 1998)'
_computing_molecular_graphics 'PLATON 98 (Spek, 1998)'
_computing_publication_material 'SHELXL-97 (Sheldrick, 1997)'
_computing_structure_refinement 'SHELXL-97 (Sheldrick, 1997)'
_computing_structure_solution 'SHELXS-97 (Sheldrick, 1997)'
_diffrn_ambient_temperature 173(2)
_diffrn_measured_fraction_theta_full 0.995
_diffrn_measured_fraction_theta_max 0.995
_diffrn_measurement_device_type KappaCCD
_diffrn_measurement_method 'phi and omega scans'
_diffrn_radiation_monochromator graphite
_diffrn_radiation_source 'fine-focus sealed tube'
_diffrn_radiation_type MoK\a
_diffrn_radiation_wavelength 0.71073
_diffrn_reflns_av_R_equivalents 0.0672
_diffrn_reflns_av_sigmaI/netI 0.0687
_diffrn_reflns_limit_h_max 13
_diffrn_reflns_limit_h_min -13
_diffrn_reflns_limit_k_max 14
_diffrn_reflns_limit_k_min -14
_diffrn_reflns_limit_l_max 25
_diffrn_reflns_limit_l_min -25
_diffrn_reflns_number 25866
_diffrn_reflns_theta_full 27.47
_diffrn_reflns_theta_max 27.47
_diffrn_reflns_theta_min 1.03
_exptl_absorpt_coefficient_mu 1.322
_exptl_absorpt_correction_T_max 0.92809
_exptl_absorpt_correction_T_min 0.65844
_exptl_absorpt_correction_type multi-scan
_exptl_absorpt_process_details 'MULscanABS in PLATON (Spek, 2003)'
_exptl_crystal_colour green
_exptl_crystal_density_diffrn 1.829
_exptl_crystal_density_method 'not measured'
_exptl_crystal_description plate
_exptl_crystal_F_000 1172
_exptl_crystal_size_max 0.30
_exptl_crystal_size_mid 0.20
_exptl_crystal_size_min 0.15
_refine_diff_density_max 1.319
_refine_diff_density_min -0.984
_refine_diff_density_rms 0.149
_refine_ls_extinction_method none
_refine_ls_goodness_of_fit_ref 1.061
_refine_ls_hydrogen_treatment constr
_refine_ls_matrix_type full
_refine_ls_number_parameters 608
_refine_ls_number_reflns 9689
_refine_ls_number_restraints 0
_refine_ls_restrained_S_all 1.061
_refine_ls_R_factor_all 0.0862
_refine_ls_R_factor_gt 0.0511
_refine_ls_shift/su_max 0.000
_refine_ls_shift/su_mean 0.000
_refine_ls_structure_factor_coef Fsqd
_refine_ls_weighting_details 'calc w=1/[\s^2^(Fo^2^)+(0.0949P)^2^+0.0000P] where P=(Fo^2^+2Fc^2^)/3'
_refine_ls_weighting_scheme calc
_refine_ls_wR_factor_gt 0.1307
_refine_ls_wR_factor_ref 0.1640
_reflns_number_gt 6720
_reflns_number_total 9689
_reflns_threshold_expression I>2sigma(I)
_cod_data_source_file c0cc01612h.txt
_cod_data_source_block stadler13
_cod_database_code 7106899

loop_
_symmetry_equiv_pos_as_xyz
'x, y, z'
'-x, -y, -z'

loop_
_atom_site_label
_atom_site_type_symbol
_atom_site_fract_x
_atom_site_fract_y
_atom_site_fract_z
_atom_site_U_iso_or_equiv
_atom_site_adp_type
_atom_site_occupancy
_atom_site_symmetry_multiplicity
_atom_site_calc_flag
_atom_site_refinement_flags
C1 C 1.0720(4) 0.4547(3) 0.22468(17) 0.0232(7) Uani 1 1 d .
H1 H 1.0656 0.4889 0.2683 0.028 Uiso 1 1 calc R
C2 C 1.0347(4) 0.3091(3) 0.15831(17) 0.0224(7) Uani 1 1 d .
C3 C 1.0936(4) 0.3560(3) 0.10131(17) 0.0236(8) Uani 1 1 d .
H3 H 1.1027 0.3199 0.0579 0.028 Uiso 1 1 calc R
C4 C 1.1389(4) 0.4571(3) 0.10950(17) 0.0217(7) Uani 1 1 d .
C5 C 0.9740(4) 0.1445(4) 0.09872(19) 0.0310(9) Uani 1 1 d .
H5A H 1.0047 0.1847 0.0576 0.047 Uiso 1 1 calc R
H5B H 0.8776 0.1493 0.0979 0.047 Uiso 1 1 calc R
H5C H 1.0338 0.0545 0.1007 0.047 Uiso 1 1 calc R
C6 C 0.8859(4) 0.0862(3) 0.23408(19) 0.0273(8) Uani 1 1 d .
H6 H 0.8793 0.0330 0.1997 0.033 Uiso 1 1 calc R
C7 C 0.8448(4) 0.0684(3) 0.3061(2) 0.0285(8) Uani 1 1 d .
C8 C 0.7963(4) -0.0275(4) 0.3306(2) 0.0392(10) Uani 1 1 d .
H8 H 0.7859 -0.0866 0.3007 0.047 Uiso 1 1 calc R
C9 C 0.7623(5) -0.0366(4) 0.4007(2) 0.0456(11) Uani 1 1 d .
H9 H 0.7290 -0.1027 0.4191 0.055 Uiso 1 1 calc R
C10 C 0.7773(5) 0.0505(4) 0.4425(2) 0.0437(11) Uani 1 1 d .
H10 H 0.7540 0.0462 0.4902 0.052 Uiso 1 1 calc R
C11 C 0.8269(4) 0.1450(4) 0.4142(2) 0.0385(10) Uani 1 1 d .
H11 H 0.8381 0.2048 0.4434 0.046 Uiso 1 1 calc R
C12 C 1.2315(5) 0.4715(4) -0.01259(19) 0.0350(9) Uani 1 1 d .
H12A H 1.1901 0.5430 -0.0428 0.053 Uiso 1 1 calc R
H12B H 1.1958 0.4021 -0.0183 0.053 Uiso 1 1 calc R
H12C H 1.3328 0.4403 -0.0239 0.053 Uiso 1 1 calc R
C13 C 1.2819(4) 0.6851(3) 0.03703(18) 0.0260(8) Uani 1 1 d .
H13 H 1.3057 0.6697 -0.0103 0.031 Uiso 1 1 calc R
C14 C 1.3031(4) 0.7904(3) 0.07050(18) 0.0251(8) Uani 1 1 d .
C15 C 1.3473(4) 0.8825(4) 0.0359(2) 0.0305(8) Uani 1 1 d .
H15 H 1.3702 0.8787 -0.0119 0.037 Uiso 1 1 calc R
C16 C 1.3576(4) 0.9813(4) 0.0729(2) 0.0367(9) Uani 1 1 d .
H16 H 1.3864 1.0468 0.0503 0.044 Uiso 1 1 calc R
C17 C 1.3260(4) 0.9836(4) 0.1420(2) 0.0324(9) Uani 1 1 d .
H17 H 1.3344 1.0496 0.1678 0.039 Uiso 1 1 calc R
C18 C 1.2817(4) 0.8884(3) 0.17375(19) 0.0281(8) Uani 1 1 d .
H18 H 1.2593 0.8908 0.2217 0.034 Uiso 1 1 calc R
C19 C 1.3984(5) 0.0275(4) 0.3527(2) 0.0420(10) Uani 1 1 d .
C20 C 1.5032(4) 0.2702(4) 0.2094(2) 0.0394(10) Uani 1 1 d .
C21 C 0.7386(5) 0.7572(5) 0.1519(2) 0.0464(12) Uani 1 1 d .
C22 C 1.4172(6) 0.3364(5) 0.4873(3) 0.0589(14) Uani 1 1 d .
C23 C 0.6385(4) 0.5270(4) 0.3079(2) 0.0360(9) Uani 1 1 d .
C24 C 0.5128(6) 0.6374(5) 0.3120(3) 0.0692(17) Uani 1 1 d .
H24A H 0.5290 0.7093 0.3316 0.104 Uiso 1 1 calc R
H24B H 0.4383 0.6169 0.3407 0.104 Uiso 1 1 calc R
H24C H 0.4856 0.6607 0.2664 0.104 Uiso 1 1 calc R
C25 C 1.1284(4) 0.6971(4) 0.3278(2) 0.0308(9) Uani 1 1 d .
C26 C 1.0955(6) 0.7065(5) 0.4016(2) 0.0509(12) Uani 1 1 d .
H26A H 1.0065 0.6933 0.4152 0.076 Uiso 1 1 calc R
H26B H 1.0890 0.7915 0.4161 0.076 Uiso 1 1 calc R
H26C H 1.1689 0.6408 0.4229 0.076 Uiso 1 1 calc R
N1 N 1.0259(3) 0.3589(3) 0.22139(14) 0.0227(6) Uani 1 1 d .
N2 N 1.1267(3) 0.5080(3) 0.17250(14) 0.0227(6) Uani 1 1 d .
N3 N 0.9827(3) 0.2113(3) 0.15817(14) 0.0234(6) Uani 1 1 d .
N4 N 0.9314(3) 0.1794(3) 0.22119(14) 0.0237(6) Uani 1 1 d .
N5 N 0.8595(3) 0.1553(3) 0.34799(16) 0.0293(7) Uani 1 1 d .
N6 N 1.1956(3) 0.5151(3) 0.05764(14) 0.0231(6) Uani 1 1 d .
N7 N 1.2287(3) 0.6157(3) 0.07681(14) 0.0218(6) Uani 1 1 d .
N8 N 1.2691(3) 0.7931(3) 0.13963(14) 0.0245(6) Uani 1 1 d .
N9 N 0.7381(4) 0.4428(3) 0.30365(18) 0.0372(8) Uani 1 1 d .
N10 N 1.1555(3) 0.6869(3) 0.27086(15) 0.0275(7) Uani 1 1 d .
O1 O 1.1818(3) 0.1088(3) 0.29116(13) 0.0377(7) Uani 1 1 d .
O2 O 1.1513(3) 0.0979(3) 0.41413(14) 0.0465(8) Uani 1 1 d .
O3 O 1.2339(4) -0.0963(3) 0.34698(18) 0.0568(9) Uani 1 1 d .
O4 O 1.4353(3) 0.5099(2) 0.17816(14) 0.0367(7) Uani 1 1 d .
O5 O 1.6692(3) 0.3689(3) 0.13880(15) 0.0463(8) Uani 1 1 d .
O6 O 1.4725(3) 0.3577(3) 0.08824(14) 0.0516(9) Uani 1 1 d .
O7 O 0.9626(3) 0.8092(3) 0.15440(13) 0.0353(7) Uani 1 1 d .
O8 O 0.9252(3) 0.7301(3) 0.04987(13) 0.0406(7) Uani 1 1 d .
O9 O 0.7902(4) 0.9470(3) 0.08799(19) 0.0654(11) Uani 1 1 d .
O10 O 1.2394(5) 0.3253(4) 0.5866(2) 0.0832(13) Uani 1 1 d .
O11 O 1.2092(3) 0.5311(3) 0.52987(16) 0.0505(8) Uani 1 1 d .
O12 O 1.1689(4) 0.3653(5) 0.4727(3) 0.116(2) Uani 1 1 d .
O13 O 0.9944(3) 0.3580(2) 0.37085(12) 0.0319(6) Uani 1 1 d .
F1 F 1.4514(3) -0.0403(3) 0.40604(15) 0.0719(9) Uani 1 1 d .
F2 F 1.4789(3) -0.0295(3) 0.29718(15) 0.0761(10) Uani 1 1 d .
F3 F 1.4083(4) 0.1419(3) 0.35497(15) 0.0682(9) Uani 1 1 d .
F4 F 1.5778(3) 0.1531(2) 0.18845(18) 0.0727(9) Uani 1 1 d .
F5 F 1.3710(3) 0.2750(3) 0.22062(15) 0.0593(8) Uani 1 1 d .
F6 F 1.5434(3) 0.2868(3) 0.26728(13) 0.0600(8) Uani 1 1 d .
F7 F 0.6394(3) 0.7631(3) 0.11512(16) 0.0669(9) Uani 1 1 d .
F8 F 0.6784(4) 0.8245(4) 0.20722(17) 0.0971(13) Uani 1 1 d .
F9 F 0.7959(3) 0.6358(3) 0.16819(17) 0.0727(9) Uani 1 1 d .
F10 F 1.4376(4) 0.3880(4) 0.42729(18) 0.1043(14) Uani 1 1 d .
F11 F 1.4601(4) 0.2102(3) 0.47971(19) 0.0942(13) Uani 1 1 d .
F12 F 1.4971(4) 0.3620(4) 0.5266(2) 0.0967(13) Uani 1 1 d .
S1 S 1.22158(10) 0.03477(9) 0.35144(5) 0.0299(2) Uani 1 1 d .
S2 S 1.52256(10) 0.38964(9) 0.14677(5) 0.0328(2) Uani 1 1 d .
S3 S 0.86777(10) 0.81872(9) 0.10558(5) 0.0297(2) Uani 1 1 d .
S4 S 1.23717(12) 0.39578(11) 0.52136(7) 0.0527(3) Uani 1 1 d .
Cu1 Cu 0.93950(5) 0.27922(4) 0.29843(2) 0.02561(14) Uani 1 1 d .
Cu2 Cu 1.19587(5) 0.65412(4) 0.17335(2) 0.02532(14) Uani 1 1 d .
H1W H 0.9285 0.4044 0.4055 0.050 Uiso 1 1 d .
H2W H 1.0590 0.3095 0.3932 0.050 Uiso 1 1 d .

loop_
_atom_site_aniso_label
_atom_site_aniso_U_11
_atom_site_aniso_U_22
_atom_site_aniso_U_33
_atom_site_aniso_U_23
_atom_site_aniso_U_13
_atom_site_aniso_U_12
C1 0.0294(19) 0.0226(17) 0.0204(17) -0.0013(14) -0.0034(15) -0.0121(15)
C2 0.0222(18) 0.0219(17) 0.0227(18) -0.0026(14) -0.0048(14) -0.0057(14)
C3 0.0270(19) 0.0246(18) 0.0194(17) -0.0041(14) -0.0033(14) -0.0082(15)
C4 0.0222(17) 0.0231(17) 0.0190(17) -0.0005(14) -0.0031(14) -0.0063(14)
C5 0.035(2) 0.034(2) 0.028(2) -0.0074(16) -0.0052(17) -0.0166(17)
C6 0.0274(19) 0.0251(18) 0.033(2) -0.0010(16) -0.0056(16) -0.0126(15)
C7 0.0246(19) 0.0254(18) 0.037(2) 0.0064(16) -0.0091(16) -0.0098(15)
C8 0.033(2) 0.036(2) 0.054(3) 0.009(2) -0.011(2) -0.0183(18)
C9 0.037(2) 0.045(3) 0.059(3) 0.026(2) -0.006(2) -0.023(2)
C10 0.037(2) 0.053(3) 0.040(2) 0.019(2) -0.001(2) -0.019(2)
C11 0.037(2) 0.050(3) 0.030(2) 0.0088(19) -0.0036(18) -0.018(2)
C12 0.050(3) 0.039(2) 0.0231(19) -0.0035(17) 0.0013(18) -0.025(2)
C13 0.0270(19) 0.0306(19) 0.0201(18) 0.0011(15) -0.0015(15) -0.0099(16)
C14 0.0211(18) 0.0258(18) 0.0273(19) 0.0030(15) -0.0040(15) -0.0065(15)
C15 0.032(2) 0.031(2) 0.029(2) 0.0057(16) -0.0007(17) -0.0136(17)
C16 0.039(2) 0.033(2) 0.044(2) 0.0050(18) -0.0021(19) -0.0203(18)
C17 0.034(2) 0.0276(19) 0.040(2) -0.0036(17) -0.0030(18) -0.0163(17)
C18 0.030(2) 0.0286(19) 0.0282(19) -0.0013(16) -0.0030(16) -0.0134(16)
C19 0.034(2) 0.053(3) 0.039(2) 0.009(2) -0.008(2) -0.015(2)
C20 0.027(2) 0.040(2) 0.050(3) 0.009(2) -0.0042(19) -0.0124(18)
C21 0.034(2) 0.062(3) 0.041(3) -0.018(2) 0.002(2) -0.013(2)
C22 0.054(3) 0.062(3) 0.050(3) -0.019(3) -0.004(3) -0.004(3)
C23 0.033(2) 0.036(2) 0.039(2) -0.0036(18) -0.0115(18) -0.0099(19)
C24 0.049(3) 0.062(3) 0.076(4) -0.010(3) -0.016(3) 0.013(3)
C25 0.037(2) 0.033(2) 0.030(2) -0.0015(17) -0.0045(17) -0.0204(17)
C26 0.068(3) 0.069(3) 0.024(2) -0.002(2) 0.001(2) -0.037(3)
N1 0.0267(16) 0.0216(14) 0.0198(14) 0.0006(12) -0.0027(12) -0.0083(12)
N2 0.0274(16) 0.0222(14) 0.0207(15) 0.0000(12) -0.0047(12) -0.0107(12)
N3 0.0276(16) 0.0257(15) 0.0202(15) -0.0029(12) -0.0027(12) -0.0131(13)
N4 0.0251(16) 0.0231(15) 0.0231(15) 0.0019(12) -0.0065(13) -0.0074(12)
N5 0.0258(16) 0.0342(17) 0.0303(17) 0.0048(14) -0.0033(13) -0.0141(14)
N6 0.0317(17) 0.0223(14) 0.0186(14) 0.0002(12) -0.0024(13) -0.0136(13)
N7 0.0215(15) 0.0214(14) 0.0222(15) -0.0015(12) -0.0022(12) -0.0069(12)
N8 0.0269(16) 0.0245(15) 0.0250(16) 0.0010(12) -0.0041(13) -0.0120(13)
N9 0.0308(19) 0.0388(19) 0.040(2) 0.0040(16) -0.0081(16) -0.0089(17)
N10 0.0344(18) 0.0299(16) 0.0220(16) -0.0013(13) -0.0004(14) -0.0169(14)
O1 0.0336(15) 0.0453(16) 0.0273(14) 0.0022(12) -0.0077(12) -0.0035(13)
O2 0.0370(17) 0.062(2) 0.0273(15) 0.0028(14) -0.0025(13) -0.0016(15)
O3 0.077(3) 0.0365(17) 0.069(2) 0.0077(16) -0.0216(19) -0.0317(17)
O4 0.0325(15) 0.0312(14) 0.0421(16) 0.0017(12) -0.0039(13) -0.0057(12)
O5 0.0300(16) 0.0579(19) 0.0455(18) 0.0173(15) -0.0001(14) -0.0119(14)
O6 0.0485(19) 0.063(2) 0.0299(16) -0.0099(14) -0.0087(14) 0.0014(16)
O7 0.0317(15) 0.0379(15) 0.0353(15) -0.0137(12) -0.0094(12) -0.0067(12)
O8 0.0403(17) 0.0596(19) 0.0265(14) -0.0133(13) 0.0028(12) -0.0237(15)
O9 0.080(3) 0.0315(17) 0.087(3) 0.0129(17) -0.043(2) -0.0115(17)
O10 0.116(4) 0.057(2) 0.080(3) 0.011(2) 0.015(3) -0.046(2)
O11 0.061(2) 0.0356(16) 0.0465(18) -0.0064(14) 0.0038(16) -0.0093(15)
O12 0.065(3) 0.117(4) 0.161(5) -0.084(4) -0.052(3) 0.000(3)
O13 0.0317(15) 0.0388(15) 0.0246(13) -0.0043(11) -0.0045(11) -0.0103(12)
F1 0.0424(16) 0.108(3) 0.0654(19) 0.0421(18) -0.0284(15) -0.0230(16)
F2 0.0385(16) 0.110(3) 0.0618(19) -0.0064(18) 0.0137(14) -0.0081(17)
F3 0.087(2) 0.090(2) 0.0599(18) 0.0176(16) -0.0232(17) -0.068(2)
F4 0.063(2) 0.0317(14) 0.114(3) 0.0081(16) -0.0138(18) -0.0046(14)
F5 0.0364(15) 0.0635(17) 0.082(2) 0.0302(15) -0.0107(14) -0.0257(13)
F6 0.0662(19) 0.084(2) 0.0438(15) 0.0282(14) -0.0208(14) -0.0421(16)
F7 0.0326(15) 0.079(2) 0.092(2) -0.0301(17) -0.0103(15) -0.0181(14)
F8 0.077(2) 0.155(3) 0.067(2) -0.066(2) 0.0391(18) -0.058(2)
F9 0.069(2) 0.071(2) 0.086(2) 0.0332(17) -0.0086(18) -0.0391(17)
F10 0.109(3) 0.136(4) 0.056(2) -0.016(2) 0.027(2) -0.038(3)
F11 0.083(2) 0.069(2) 0.095(3) -0.0322(19) -0.020(2) 0.0259(19)
F12 0.055(2) 0.138(3) 0.101(3) -0.029(2) -0.029(2) -0.026(2)
S1 0.0275(5) 0.0305(5) 0.0317(5) 0.0016(4) -0.0061(4) -0.0093(4)
S2 0.0276(5) 0.0364(5) 0.0276(5) 0.0052(4) -0.0003(4) -0.0039(4)
S3 0.0343(5) 0.0270(5) 0.0290(5) -0.0009(4) -0.0090(4) -0.0099(4)
S4 0.0391(6) 0.0447(7) 0.0740(9) -0.0232(6) -0.0049(6) -0.0116(5)
Cu1 0.0329(3) 0.0265(2) 0.0208(2) -0.00021(18) -0.00141(19) -0.0150(2)
Cu2 0.0356(3) 0.0262(2) 0.0187(2) -0.00088(18) -0.00135(19) -0.0169(2)

loop_
_atom_type_symbol
_atom_type_description
_atom_type_scat_dispersion_real
_atom_type_scat_dispersion_imag
_atom_type_scat_source
C C 0.0033 0.0016 'International Tables Vol C Tables 4.2.6.8 and 6.1.1.4'
H H 0.0000 0.0000 'International Tables Vol C Tables 4.2.6.8 and 6.1.1.4'
N N 0.0061 0.0033 'International Tables Vol C Tables 4.2.6.8 and 6.1.1.4'
O O 0.0106 0.0060 'International Tables Vol C Tables 4.2.6.8 and 6.1.1.4'
F F 0.0171 0.0103 'International Tables Vol C Tables 4.2.6.8 and 6.1.1.4'
S S 0.1246 0.1234 'International Tables Vol C Tables 4.2.6.8 and 6.1.1.4'
Cu Cu 0.3201 1.2651 'International Tables Vol C Tables 4.2.6.8 and 6.1.1.4'

loop_
_geom_angle_atom_site_label_1
_geom_angle_atom_site_label_2
_geom_angle_atom_site_label_3
_geom_angle
N1 C1 N2 125.8(3)
N1 C1 H1 117.1
N2 C1 H1 117.1
N3 C2 N1 114.5(3)
N3 C2 C3 124.6(3)
N1 C2 C3 120.9(3)
C2 C3 C4 117.7(3)
C2 C3 H3 121.1
C4 C3 H3 121.1
N6 C4 N2 115.0(3)
N6 C4 C3 124.1(3)
N2 C4 C3 120.9(3)
N3 C5 H5A 109.5
N3 C5 H5B 109.5
H5A C5 H5B 109.5
N3 C5 H5C 109.5
H5A C5 H5C 109.5
H5B C5 H5C 109.5
N4 C6 C7 114.5(3)
N4 C6 H6 122.8
C7 C6 H6 122.8
N5 C7 C8 121.8(4)
N5 C7 C6 114.6(3)
C8 C7 C6 123.6(4)
C7 C8 C9 118.6(4)
C7 C8 H8 120.7
C9 C8 H8 120.7
C10 C9 C8 119.4(4)
C10 C9 H9 120.3
C8 C9 H9 120.3
C9 C10 C11 118.9(4)
C9 C10 H10 120.6
C11 C10 H10 120.6
N5 C11 C10 122.6(4)
N5 C11 H11 118.7
C10 C11 H11 118.7
N6 C12 H12A 109.5
N6 C12 H12B 109.5
H12A C12 H12B 109.5
N6 C12 H12C 109.5
H12A C12 H12C 109.5
H12B C12 H12C 109.5
N7 C13 C14 114.5(3)
N7 C13 H13 122.7
C14 C13 H13 122.7
N8 C14 C15 122.3(3)
N8 C14 C13 114.2(3)
C15 C14 C13 123.4(3)
C14 C15 C16 118.3(4)
C14 C15 H15 120.8
C16 C15 H15 120.8
C17 C16 C15 119.8(4)
C17 C16 H16 120.1
C15 C16 H16 120.1
C16 C17 C18 119.1(3)
C16 C17 H17 120.5
C18 C17 H17 120.5
N8 C18 C17 122.6(3)
N8 C18 H18 118.7
C17 C18 H18 118.7
F3 C19 F2 107.0(4)
F3 C19 F1 108.6(4)
F2 C19 F1 107.3(4)
F3 C19 S1 112.1(3)
F2 C19 S1 110.9(3)
F1 C19 S1 110.7(3)
F6 C20 F4 107.5(4)
F6 C20 F5 108.9(4)
F4 C20 F5 106.7(4)
F6 C20 S2 111.5(3)
F4 C20 S2 111.4(3)
F5 C20 S2 110.6(3)
F7 C21 F9 106.6(4)
F7 C21 F8 107.1(4)
F9 C21 F8 109.6(4)
F7 C21 S3 111.7(3)
F9 C21 S3 110.8(3)
F8 C21 S3 111.0(3)
F12 C22 F10 107.3(5)
F12 C22 F11 107.9(5)
F10 C22 F11 107.9(4)
F12 C22 S4 112.3(3)
F10 C22 S4 111.0(4)
F11 C22 S4 110.4(4)
N9 C23 C24 178.2(6)
C23 C24 H24A 109.5
C23 C24 H24B 109.5
H24A C24 H24B 109.5
C23 C24 H24C 109.5
H24A C24 H24C 109.5
H24B C24 H24C 109.5
N10 C25 C26 178.4(5)
C25 C26 H26A 109.5
C25 C26 H26B 109.5
H26A C26 H26B 109.5
C25 C26 H26C 109.5
H26A C26 H26C 109.5
H26B C26 H26C 109.5
C1 N1 C2 117.4(3)
C1 N1 Cu1 126.8(2)
C2 N1 Cu1 115.8(2)
C1 N2 C4 117.3(3)
C1 N2 Cu2 128.1(2)
C4 N2 Cu2 114.7(2)
C2 N3 N4 114.3(3)
C2 N3 C5 126.2(3)
N4 N3 C5 119.5(3)
C6 N4 N3 125.4(3)
C6 N4 Cu1 117.5(3)
N3 N4 Cu1 117.0(2)
C11 N5 C7 118.7(3)
C11 N5 Cu1 128.4(3)
C7 N5 Cu1 112.9(3)
N7 N6 C4 114.4(3)
N7 N6 C12 120.0(3)
C4 N6 C12 125.4(3)
C13 N7 N6 125.5(3)
C13 N7 Cu2 117.6(2)
N6 N7 Cu2 116.9(2)
C18 N8 C14 117.9(3)
C18 N8 Cu2 129.5(3)
C14 N8 Cu2 112.5(2)
C23 N9 Cu1 177.6(3)
C25 N10 Cu2 174.1(3)
Cu1 O13 H1W 121.0
Cu1 O13 H2W 117.6
H1W O13 H2W 102.0
O3 S1 O2 115.9(2)
O3 S1 O1 113.93(19)
O2 S1 O1 114.69(17)
O3 S1 C19 103.4(2)
O2 S1 C19 103.2(2)
O1 S1 C19 103.40(19)
O5 S2 O6 114.66(19)
O5 S2 O4 114.97(19)
O6 S2 O4 114.27(17)
O5 S2 C20 103.69(18)
O6 S2 C20 103.6(2)
O4 S2 C20 103.58(18)
O9 S3 O7 114.18(18)
O9 S3 O8 116.0(2)
O7 S3 O8 114.19(17)
O9 S3 C21 104.5(2)
O7 S3 C21 103.39(19)
O8 S3 C21 102.41(18)
O12 S4 O11 115.3(3)
O12 S4 O10 116.9(3)
O11 S4 O10 112.9(2)
O12 S4 C22 104.4(3)
O11 S4 C22 103.6(2)
O10 S4 C22 101.4(3)
O13 Cu1 N4 166.60(11)
O13 Cu1 N1 96.39(12)
N4 Cu1 N1 78.42(12)
O13 Cu1 N5 103.45(12)
N4 Cu1 N5 80.54(13)
N1 Cu1 N5 158.74(12)
O13 Cu1 N9 89.48(12)
N4 Cu1 N9 102.98(12)
N1 Cu1 N9 92.33(12)
N5 Cu1 N9 95.36(13)
N7 Cu2 N10 176.62(12)
N7 Cu2 N2 79.01(12)
N10 Cu2 N2 97.77(12)
N7 Cu2 N8 81.15(12)
N10 Cu2 N8 102.02(12)
N2 Cu2 N8 160.01(12)

loop_
_geom_bond_atom_site_label_1
_geom_bond_atom_site_label_2
_geom_bond_distance
C1 N1 1.315(4)
C1 N2 1.326(4)
C1 H1 0.9500
C2 N3 1.368(4)
C2 N1 1.377(4)
C2 C3 1.379(5)
C3 C4 1.381(5)
C3 H3 0.9500
C4 N6 1.362(4)
C4 N2 1.374(4)
C5 N3 1.456(4)
C5 H5A 0.9800
C5 H5B 0.9800
C5 H5C 0.9800
C6 N4 1.278(5)
C6 C7 1.463(5)
C6 H6 0.9500
C7 N5 1.366(5)
C7 C8 1.369(5)
C8 C9 1.400(6)
C8 H8 0.9500
C9 C10 1.368(7)
C9 H9 0.9500
C10 C11 1.385(6)
C10 H10 0.9500
C11 N5 1.325(5)
C11 H11 0.9500
C12 N6 1.460(4)
C12 H12A 0.9800
C12 H12B 0.9800
C12 H12C 0.9800
C13 N7 1.280(5)
C13 C14 1.468(5)
C13 H13 0.9500
C14 N8 1.373(4)
C14 C15 1.377(5)
C15 C16 1.393(5)
C15 H15 0.9500
C16 C17 1.370(6)
C16 H16 0.9500
C17 C18 1.385(5)
C17 H17 0.9500
C18 N8 1.338(4)
C18 H18 0.9500
C19 F3 1.313(5)
C19 F2 1.333(5)
C19 F1 1.336(5)
C19 S1 1.803(5)
C20 F6 1.316(5)
C20 F4 1.320(5)
C20 F5 1.336(5)
C20 S2 1.818(4)
C21 F7 1.316(5)
C21 F9 1.318(6)
C21 F8 1.320(5)
C21 S3 1.825(5)
C22 F12 1.314(6)
C22 F10 1.322(6)
C22 F11 1.327(6)
C22 S4 1.794(5)
C23 N9 1.124(5)
C23 C24 1.444(6)
C24 H24A 0.9800
C24 H24B 0.9800
C24 H24C 0.9800
C25 N10 1.131(5)
C25 C26 1.464(5)
C26 H26A 0.9800
C26 H26B 0.9800
C26 H26C 0.9800
N1 Cu1 1.993(3)
N2 Cu2 1.987(3)
N3 N4 1.374(4)
N4 Cu1 1.967(3)
N5 Cu1 1.995(3)
N6 N7 1.361(4)
N7 Cu2 1.949(3)
N8 Cu2 1.992(3)
N9 Cu1 2.237(3)
N10 Cu2 1.955(3)
O1 S1 1.443(3)
O2 S1 1.440(3)
O3 S1 1.424(3)
O4 S2 1.447(3)
O5 S2 1.439(3)
O6 S2 1.441(3)
O7 S3 1.443(3)
O8 S3 1.444(3)
O9 S3 1.426(3)
O10 S4 1.481(4)
O11 S4 1.445(3)
O12 S4 1.387(4)
O13 Cu1 1.962(2)
O13 H1W 0.9353
O13 H2W 0.8600

loop_
_geom_hbond_atom_site_label_D
_geom_hbond_atom_site_label_H
_geom_hbond_atom_site_label_A
_geom_hbond_distance_DH
_geom_hbond_distance_HA
_geom_hbond_distance_DA
_geom_hbond_angle_DHA
_geom_hbond_site_symmetry_A
O13 H1W O11 0.94 1.76 2.684(4) 169.2 2_766
O13 H1W S4 0.94 2.65 3.541(3) 159.1 2_766
O13 H2W O2 0.86 2.25 2.936(4) 136.3 .
O13 H2W O12 0.86 2.29 2.905(5) 128.9 .

loop_
_geom_torsion_atom_site_label_1
_geom_torsion_atom_site_label_2
_geom_torsion_atom_site_label_3
_geom_torsion_atom_site_label_4
_geom_torsion
N3 C2 C3 C4 178.6(3)
N1 C2 C3 C4 -2.2(5)
C2 C3 C4 N6 -178.2(3)
C2 C3 C4 N2 0.7(5)
N4 C6 C7 N5 1.0(5)
N4 C6 C7 C8 -178.6(4)
N5 C7 C8 C9 -0.6(6)
C6 C7 C8 C9 178.9(4)
C7 C8 C9 C10 0.5(6)
C8 C9 C10 C11 -0.5(6)
C9 C10 C11 N5 0.6(7)
N7 C13 C14 N8 3.2(5)
N7 C13 C14 C15 -174.0(3)
N8 C14 C15 C16 0.1(5)
C13 C14 C15 C16 177.1(4)
C14 C15 C16 C17 1.0(6)
C15 C16 C17 C18 -1.2(6)
C16 C17 C18 N8 0.4(6)
N2 C1 N1 C2 -0.1(5)
N2 C1 N1 Cu1 -178.6(3)
N3 C2 N1 C1 -178.8(3)
C3 C2 N1 C1 1.9(5)
N3 C2 N1 Cu1 -0.2(4)
C3 C2 N1 Cu1 -179.5(3)
N1 C1 N2 C4 -1.3(5)
N1 C1 N2 Cu2 179.0(3)
N6 C4 N2 C1 180.0(3)
C3 C4 N2 C1 1.0(5)
N6 C4 N2 Cu2 -0.3(4)
C3 C4 N2 Cu2 -179.3(3)
N1 C2 N3 N4 -0.4(4)
C3 C2 N3 N4 178.9(3)
N1 C2 N3 C5 177.6(3)
C3 C2 N3 C5 -3.1(6)
C7 C6 N4 N3 176.5(3)
C7 C6 N4 Cu1 0.5(4)
C2 N3 N4 C6 -175.3(3)
C5 N3 N4 C6 6.6(5)
C2 N3 N4 Cu1 0.8(4)
C5 N3 N4 Cu1 -177.3(2)
C10 C11 N5 C7 -0.7(6)
C10 C11 N5 Cu1 -177.1(3)
C8 C7 N5 C11 0.7(6)
C6 C7 N5 C11 -178.9(3)
C8 C7 N5 Cu1 177.7(3)
C6 C7 N5 Cu1 -1.9(4)
N2 C4 N6 N7 -1.1(4)
C3 C4 N6 N7 177.9(3)
N2 C4 N6 C12 173.8(3)
C3 C4 N6 C12 -7.2(6)
C14 C13 N7 N6 178.0(3)
C14 C13 N7 Cu2 -3.5(4)
C4 N6 N7 C13 -179.4(3)
C12 N6 N7 C13 5.4(5)
C4 N6 N7 Cu2 2.1(4)
C12 N6 N7 Cu2 -173.1(3)
C17 C18 N8 C14 0.6(5)
C17 C18 N8 Cu2 -175.4(3)
C15 C14 N8 C18 -0.8(5)
C13 C14 N8 C18 -178.1(3)
C15 C14 N8 Cu2 175.8(3)
C13 C14 N8 Cu2 -1.5(4)
F3 C19 S1 O3 178.3(3)
F2 C19 S1 O3 58.7(4)
F1 C19 S1 O3 -60.3(4)
F3 C19 S1 O2 -60.5(3)
F2 C19 S1 O2 179.9(3)
F1 C19 S1 O2 60.9(4)
F3 C19 S1 O1 59.3(3)
F2 C19 S1 O1 -60.3(4)
F1 C19 S1 O1 -179.3(3)
F6 C20 S2 O5 60.7(3)
F4 C20 S2 O5 -59.4(4)
F5 C20 S2 O5 -178.0(3)
F6 C20 S2 O6 -179.2(3)
F4 C20 S2 O6 60.6(3)
F5 C20 S2 O6 -57.9(3)
F6 C20 S2 O4 -59.7(3)
F4 C20 S2 O4 -179.8(3)
F5 C20 S2 O4 61.7(3)
F7 C21 S3 O9 58.0(3)
F9 C21 S3 O9 176.7(3)
F8 C21 S3 O9 -61.4(4)
F7 C21 S3 O7 177.8(3)
F9 C21 S3 O7 -63.6(3)
F8 C21 S3 O7 58.3(4)
F7 C21 S3 O8 -63.3(3)
F9 C21 S3 O8 55.3(3)
F8 C21 S3 O8 177.3(4)
F12 C22 S4 O12 177.7(5)
F10 C22 S4 O12 57.6(5)
F11 C22 S4 O12 -61.9(5)
F12 C22 S4 O11 56.7(5)
F10 C22 S4 O11 -63.4(4)
F11 C22 S4 O11 177.1(3)
F12 C22 S4 O10 -60.5(5)
F10 C22 S4 O10 179.4(4)
F11 C22 S4 O10 59.9(4)
C6 N4 Cu1 O13 107.4(5)
N3 N4 Cu1 O13 -69.0(6)
C6 N4 Cu1 N1 175.7(3)
N3 N4 Cu1 N1 -0.7(2)
C6 N4 Cu1 N5 -1.2(3)
N3 N4 Cu1 N5 -177.6(2)
C6 N4 Cu1 N9 -94.5(3)
N3 N4 Cu1 N9 89.0(2)
C1 N1 Cu1 O13 -13.6(3)
C2 N1 Cu1 O13 168.0(2)
C1 N1 Cu1 N4 178.9(3)
C2 N1 Cu1 N4 0.5(2)
C1 N1 Cu1 N5 -172.6(3)
C2 N1 Cu1 N5 9.0(5)
C1 N1 Cu1 N9 76.2(3)
C2 N1 Cu1 N9 -102.3(2)
C11 N5 Cu1 O13 11.3(4)
C7 N5 Cu1 O13 -165.3(2)
C11 N5 Cu1 N4 178.3(4)
C7 N5 Cu1 N4 1.7(2)
C11 N5 Cu1 N1 169.8(3)
C7 N5 Cu1 N1 -6.8(5)
C11 N5 Cu1 N9 -79.4(3)
C7 N5 Cu1 N9 104.0(3)
C13 N7 Cu2 N2 179.6(3)
N6 N7 Cu2 N2 -1.7(2)
C13 N7 Cu2 N8 2.1(3)
N6 N7 Cu2 N8 -179.3(2)
C1 N2 Cu2 N7 -179.3(3)
C4 N2 Cu2 N7 1.1(2)
C1 N2 Cu2 N10 -0.3(3)
C4 N2 Cu2 N10 -179.9(2)
C1 N2 Cu2 N8 -172.1(3)
C4 N2 Cu2 N8 8.2(5)
C18 N8 Cu2 N7 176.0(3)
C14 N8 Cu2 N7 -0.2(2)
C18 N8 Cu2 N10 -2.9(3)
C14 N8 Cu2 N10 -179.0(2)
C18 N8 Cu2 N2 168.8(3)
C14 N8 Cu2 N2 -7.3(5)
